data_1568729
loop_
_publ_author_name
'Gilmer, Jannik'
'Trageser, Timo'
'&#x10c;ai&#x107;, Luis'
'Virovets, Alexander'
'Bolte, Michael'
'Lerner, Hans-Wolfram'
'Fantuzzi, Felipe'
'Wagner, Matthias'

_publ_section_title
;
 Catalyst-free diboration and silaboration of alkenes and alkynes using
 bis(9-heterofluorenyl)s.
;
_journal_issue 17
_journal_name_full 'Chemical science'
_journal_page_first 4589
_journal_page_last 4596
_journal_paper_doi 10.1039/d3sc01395b
_journal_volume 14
_journal_year 2023
_chemical_formula_moiety 'C46 H61 B2, C8 H16 K O2'
_chemical_formula_sum 'C54 H77 B2 K O2'
_chemical_formula_weight 818.87
_space_group_crystal_system monoclinic
_space_group_IT_number 14
_space_group_name_Hall '-P 2yn'
_space_group_name_H-M_alt 'P 1 21/n 1'
_atom_sites_solution_hydrogens mixed
_audit_creation_method SHELXL-2018/3
_audit_update_record
;
2023-03-08 deposited with the CCDC.	2023-03-31 downloaded from the CCDC.
;
_cell_angle_alpha 90
_cell_angle_beta 114.563(4)
_cell_angle_gamma 90
_cell_formula_units_Z 4
_cell_length_a 14.9715(5)
_cell_length_b 21.0575(4)
_cell_length_c 17.4635(5)
_cell_measurement_reflns_used 19999
_cell_measurement_temperature 173(2)
_cell_measurement_theta_max 25.5130
_cell_measurement_theta_min 4.2190
_cell_volume 5007.4(3)
_computing_cell_refinement 'CrysAlisPro 1.171.42.43a (Rigaku OD, 2022)'
_computing_data_collection 'X-Area (Stoe & Cie, 2001)'
_computing_data_reduction 'CrysAlisPro 1.171.42.43a (Rigaku OD, 2022)'
_computing_publication_material 'IUCr PublCIF online service'
_computing_structure_refinement 'SHELXL-2018/3 (Sheldrick, 2018)'
_computing_structure_solution 'SHELXS (Sheldrick, 2008)'
_diffrn_ambient_temperature 173(2)
_diffrn_detector 'image plate'
_diffrn_detector_area_resol_mean 6.67
_diffrn_detector_type 'STOE image plate (34 cm diameter)'
_diffrn_measured_fraction_theta_full 0.996
_diffrn_measured_fraction_theta_max 0.994
_diffrn_measurement_device '2-circle goniometer'
_diffrn_measurement_device_type 'STOE IPDS II two-circle-diffractometer'
_diffrn_measurement_method \w
_diffrn_radiation_monochromator mirror
_diffrn_radiation_type MoK\a
_diffrn_radiation_wavelength 0.71073
_diffrn_reflns_av_R_equivalents 0.0515
_diffrn_reflns_av_unetI/netI 0.0228
_diffrn_reflns_Laue_measured_fraction_full 0.996
_diffrn_reflns_Laue_measured_fraction_max 0.994
_diffrn_reflns_limit_h_max 18
_diffrn_reflns_limit_h_min -18
_diffrn_reflns_limit_k_max 25
_diffrn_reflns_limit_k_min -25
_diffrn_reflns_limit_l_max 21
_diffrn_reflns_limit_l_min -21
_diffrn_reflns_number 88021
_diffrn_reflns_point_group_measured_fraction_full 0.996
_diffrn_reflns_point_group_measured_fraction_max 0.994
_diffrn_reflns_theta_full 25.242
_diffrn_reflns_theta_max 25.726
_diffrn_reflns_theta_min 3.838
_diffrn_source 'Genix 3D I\mS microfocus X-ray source'
_exptl_absorpt_coefficient_mu 0.144
_exptl_absorpt_correction_T_max 1.00000
_exptl_absorpt_correction_T_min 0.49266
_exptl_absorpt_correction_type multi-scan
_exptl_absorpt_process_details
;
CrysAlisPro 1.171.42.43a (Rigaku Oxford Diffraction, 2022)
Empirical absorption correction using spherical harmonics,
implemented in SCALE3 ABSPACK scaling algorithm.
;
_exptl_crystal_colour colourless
_exptl_crystal_density_diffrn 1.086
_exptl_crystal_description plate
_exptl_crystal_F_000 1784
_exptl_crystal_size_max 0.290
_exptl_crystal_size_mid 0.280
_exptl_crystal_size_min 0.140
_refine_diff_density_max 0.327
_refine_diff_density_min -0.267
_refine_diff_density_rms 0.036
_refine_ls_extinction_method none
_refine_ls_goodness_of_fit_ref 1.050
_refine_ls_hydrogen_treatment mixed
_refine_ls_matrix_type full
_refine_ls_number_parameters 690
_refine_ls_number_reflns 9514
_refine_ls_number_restraints 18
_refine_ls_restrained_S_all 1.051
_refine_ls_R_factor_all 0.0668
_refine_ls_R_factor_gt 0.0554
_refine_ls_shift/su_max 0.000
_refine_ls_shift/su_mean 0.000
_refine_ls_structure_factor_coef Fsqd
_refine_ls_weighting_details 'w=1/[\s^2^(Fo^2^)+(0.0611P)^2^+2.7021P] where P=(Fo^2^+2Fc^2^)/3'
_refine_ls_weighting_scheme calc
_refine_ls_wR_factor_gt 0.1404
_refine_ls_wR_factor_ref 0.1481
_reflns_Friedel_coverage 0.000
_reflns_number_gt 7942
_reflns_number_total 9514
_reflns_threshold_expression 'I > 2\s(I)'
_cod_data_source_file d3sc01395b3.cif
_cod_data_source_block wa2773_revised_by_AVirovets
_cod_depositor_comments 'Adding full bibliography for 1568727--1568737.cif.'
_cod_original_sg_symbol_H-M 'P 21/n'
_cod_database_code 1568729
_shelx_shelxl_version_number 2018/3
_shelx_space_group_comment
;
The symmetry employed for this shelxl refinement is uniquely defined
by the following loop, which should always be used as a source of
symmetry information in preference to the above space-group names.
They are only intended as comments.
;
_shelx_estimated_absorpt_t_min 0.960
_shelx_estimated_absorpt_t_max 0.980

loop_
_space_group_symop_operation_xyz
'x, y, z'
'-x+1/2, y+1/2, -z+1/2'
'-x, -y, -z'
'x-1/2, -y-1/2, z-1/2'

loop_
_atom_site_label
_atom_site_type_symbol
_atom_site_fract_x
_atom_site_fract_y
_atom_site_fract_z
_atom_site_U_iso_or_equiv
_atom_site_adp_type
_atom_site_occupancy
_atom_site_site_symmetry_order
_atom_site_calc_flag
_atom_site_refinement_flags_posn
_atom_site_refinement_flags_adp
_atom_site_refinement_flags_occupancy
_atom_site_disorder_assembly
_atom_site_disorder_group
B1 B 0.35235(17) 0.29448(10) 0.62556(15) 0.0409(5) Uani 1 1 d . . . . .
B2 B 0.38087(17) 0.38465(13) 0.70466(15) 0.0502(6) Uani 1 1 d . . . . .
H1 H 0.3957(16) 0.3201(10) 0.7020(14) 0.053(6) Uiso 1 1 d . . . . .
C11 C 0.29299(13) 0.23317(8) 0.63404(10) 0.0327(4) Uani 1 1 d . . . . .
C12 C 0.34180(13) 0.17784(8) 0.62568(11) 0.0353(4) Uani 1 1 d . . . . .
C13 C 0.30466(15) 0.11816(9) 0.62930(13) 0.0445(4) Uani 1 1 d . . . . .
H13 H 0.338172 0.081234 0.624102 0.053 Uiso 1 1 calc R U . . .
C14 C 0.21838(15) 0.11233(9) 0.64055(13) 0.0443(5) Uani 1 1 d . . . . .
H14 H 0.193622 0.071194 0.642948 0.053 Uiso 1 1 calc R U . . .
C15 C 0.16747(14) 0.16548(9) 0.64837(11) 0.0388(4) Uani 1 1 d . . . . .
C16 C 0.20700(13) 0.22561(8) 0.64488(11) 0.0354(4) Uani 1 1 d . . . . .
H16 H 0.173351 0.262442 0.650176 0.042 Uiso 1 1 calc R U . . .
C17 C 0.07207(16) 0.16042(10) 0.65967(14) 0.0486(5) Uani 1 1 d . . . . .
C18 C 0.0838(2) 0.19277(15) 0.7409(2) 0.0868(10) Uani 1 1 d . . . . .
H18A H 0.103601 0.237046 0.740229 0.130 Uiso 1 1 calc R U . . .
H18B H 0.134145 0.170650 0.788809 0.130 Uiso 1 1 calc R U . . .
H18C H 0.021173 0.191517 0.746254 0.130 Uiso 1 1 calc R U . . .
C19 C 0.0407(2) 0.09193(12) 0.66167(18) 0.0707(7) Uani 1 1 d . . . . .
H19A H 0.030465 0.070975 0.608551 0.106 Uiso 1 1 calc R U . . .
H19B H -0.020603 0.091188 0.669206 0.106 Uiso 1 1 calc R U . . .
H19C H 0.092037 0.069509 0.708530 0.106 Uiso 1 1 calc R U . . .
C20 C -0.00927(18) 0.19188(15) 0.5837(2) 0.0810(9) Uani 1 1 d . . . . .
H20A H -0.015800 0.170033 0.532115 0.122 Uiso 1 1 calc R U . . .
H20B H 0.007350 0.236566 0.580810 0.122 Uiso 1 1 calc R U . . .
H20C H -0.071476 0.189212 0.589593 0.122 Uiso 1 1 calc R U . . .
C21 C 0.44174(13) 0.26069(8) 0.61139(11) 0.0355(4) Uani 1 1 d . . . . .
C22 C 0.42909(13) 0.19441(8) 0.61091(11) 0.0356(4) Uani 1 1 d . . . . .
C23 C 0.49145(14) 0.15396(9) 0.59332(13) 0.0456(5) Uani 1 1 d . . . . .
H23 H 0.483335 0.109263 0.594258 0.055 Uiso 1 1 calc R U . . .
C24 C 0.56546(15) 0.17892(10) 0.57443(13) 0.0463(5) Uani 1 1 d . . . . .
H24 H 0.607186 0.150773 0.561929 0.056 Uiso 1 1 calc R U . . .
C25 C 0.58041(13) 0.24370(9) 0.57322(11) 0.0396(4) Uani 1 1 d . . . . .
C26 C 0.51740(14) 0.28367(9) 0.59278(12) 0.0400(4) Uani 1 1 d . . . . .
H26 H 0.527062 0.328278 0.593276 0.048 Uiso 1 1 calc R U . . .
C27 C 0.66040(16) 0.27058(11) 0.54938(14) 0.0515(5) Uani 1 1 d . . . . .
C31 C 0.30766(14) 0.39330(10) 0.75179(13) 0.0462(5) Uani 1 1 d . . . . .
C32 C 0.36307(13) 0.41121(8) 0.83602(12) 0.0356(4) Uani 1 1 d . . . . .
C33 C 0.31828(14) 0.42447(9) 0.88989(13) 0.0415(4) Uani 1 1 d . . . . .
H33 H 0.356801 0.435044 0.947142 0.050 Uiso 1 1 calc R U . . .
C34 C 0.21658(15) 0.42205(10) 0.85893(14) 0.0465(5) Uani 1 1 d . . . . .
H34 H 0.186115 0.430959 0.895809 0.056 Uiso 1 1 calc R U . . .
C35 C 0.15792(14) 0.40687(9) 0.77507(14) 0.0462(5) Uani 1 1 d . . . . .
C36 C 0.20547(14) 0.39114(10) 0.72338(14) 0.0500(5) Uani 1 1 d . . . . .
H36 H 0.166855 0.378545 0.666933 0.060 Uiso 1 1 calc R U . . .
C37 C 0.04546(15) 0.41090(11) 0.74168(16) 0.0561(6) Uani 1 1 d . . . . .
C38 C -0.00603(18) 0.39445(17) 0.6482(2) 0.0858(9) Uani 1 1 d . . . . .
H38A H 0.009930 0.350687 0.639374 0.129 Uiso 1 1 calc R U . . .
H38B H 0.016168 0.423505 0.615822 0.129 Uiso 1 1 calc R U . . .
H38C H -0.077217 0.398595 0.629376 0.129 Uiso 1 1 calc R U . . .
C39 C 0.00854(19) 0.36492(14) 0.7906(2) 0.0784(8) Uani 1 1 d . . . . .
H39A H 0.028199 0.321495 0.784434 0.118 Uiso 1 1 calc R U . . .
H39B H -0.063218 0.367307 0.768143 0.118 Uiso 1 1 calc R U . . .
H39C H 0.037118 0.376651 0.850270 0.118 Uiso 1 1 calc R U . . .
C40 C 0.01697(18) 0.47832(13) 0.7546(2) 0.0794(9) Uani 1 1 d . . . . .
H40A H 0.043310 0.487628 0.815032 0.119 Uiso 1 1 calc R U . . .
H40B H -0.054756 0.482102 0.730019 0.119 Uiso 1 1 calc R U . . .
H40C H 0.044049 0.508533 0.727194 0.119 Uiso 1 1 calc R U . . .
C41 C 0.48315(13) 0.40473(8) 0.78043(11) 0.0340(4) Uani 1 1 d . . . . .
C42 C 0.46762(12) 0.41890(8) 0.85303(11) 0.0314(4) Uani 1 1 d . . . . .
C43 C 0.54334(13) 0.44251(8) 0.92483(11) 0.0351(4) Uani 1 1 d . . . . .
H43 H 0.533472 0.449749 0.974451 0.042 Uiso 1 1 calc R U . . .
C44 C 0.63365(13) 0.45549(8) 0.92368(12) 0.0368(4) Uani 1 1 d . . . . .
H44 H 0.684773 0.472587 0.972634 0.044 Uiso 1 1 calc R U . . .
C45 C 0.65133(13) 0.44406(8) 0.85240(12) 0.0362(4) Uani 1 1 d . . . . .
C46 C 0.57536(13) 0.41681(8) 0.78244(11) 0.0366(4) Uani 1 1 d . . . . .
H46 H 0.587272 0.406208 0.734627 0.044 Uiso 1 1 calc R U . . .
C47 C 0.74909(15) 0.46399(10) 0.85065(14) 0.0478(5) Uani 1 1 d . . . . .
C1A C 0.2903(2) 0.35165(13) 0.55890(19) 0.0374(7) Uani 0.728(5) 1 d . . P A 1
H1AA H 0.288308 0.345249 0.502052 0.045 Uiso 0.728(5) 1 calc R U P A 1
H1AB H 0.222693 0.356327 0.554908 0.045 Uiso 0.728(5) 1 calc R U P A 1
C2A C 0.3568(2) 0.40766(14) 0.6056(2) 0.0367(7) Uani 0.728(5) 1 d . . P A 1
H2A H 0.419577 0.400439 0.599498 0.044 Uiso 0.728(5) 1 calc R U P A 1
C3A C 0.3245(7) 0.4754(4) 0.5714(4) 0.0550(15) Uani 0.728(5) 1 d . . P A 1
C4A C 0.3073(4) 0.47807(18) 0.4787(3) 0.0681(12) Uani 0.728(5) 1 d . . P A 1
H4AA H 0.365584 0.462089 0.472746 0.102 Uiso 0.728(5) 1 calc R U P A 1
H4AB H 0.294840 0.522064 0.458718 0.102 Uiso 0.728(5) 1 calc R U P A 1
H4AC H 0.250439 0.451724 0.445161 0.102 Uiso 0.728(5) 1 calc R U P A 1
C5A C 0.2336(4) 0.4971(2) 0.5795(4) 0.0941(18) Uani 0.728(5) 1 d . . P A 1
H5AA H 0.244868 0.496506 0.638971 0.141 Uiso 0.728(5) 1 calc R U P A 1
H5AB H 0.179100 0.468533 0.547487 0.141 Uiso 0.728(5) 1 calc R U P A 1
H5AC H 0.217284 0.540344 0.557441 0.141 Uiso 0.728(5) 1 calc R U P A 1
C6A C 0.4106(5) 0.52055(17) 0.6194(3) 0.0763(13) Uani 0.728(5) 1 d . . P A 1
H6AA H 0.426744 0.518449 0.679768 0.114 Uiso 0.728(5) 1 calc R U P A 1
H6AB H 0.391991 0.564104 0.599319 0.114 Uiso 0.728(5) 1 calc R U P A 1
H6AC H 0.468003 0.507836 0.609625 0.114 Uiso 0.728(5) 1 calc R U P A 1
C28A C 0.7207(4) 0.3148(4) 0.6117(4) 0.090(3) Uani 0.563(6) 1 d . . P B 1
H28A H 0.768683 0.333601 0.593687 0.135 Uiso 0.563(6) 1 calc R U P B 1
H28B H 0.755261 0.292645 0.665385 0.135 Uiso 0.563(6) 1 calc R U P B 1
H28C H 0.679401 0.348367 0.618741 0.135 Uiso 0.563(6) 1 calc R U P B 1
C29A C 0.6039(4) 0.3046(3) 0.4616(3) 0.0726(17) Uani 0.563(6) 1 d . . P B 1
H29A H 0.559842 0.274098 0.420986 0.109 Uiso 0.563(6) 1 calc R U P B 1
H29B H 0.651435 0.320564 0.441062 0.109 Uiso 0.563(6) 1 calc R U P B 1
H29C H 0.565447 0.340055 0.468298 0.109 Uiso 0.563(6) 1 calc R U P B 1
C30A C 0.7169(4) 0.2168(3) 0.5292(5) 0.083(2) Uani 0.563(6) 1 d . . P B 1
H30A H 0.670718 0.190443 0.483710 0.125 Uiso 0.563(6) 1 calc R U P B 1
H30B H 0.750377 0.190669 0.579475 0.125 Uiso 0.563(6) 1 calc R U P B 1
H30C H 0.765451 0.235147 0.511477 0.125 Uiso 0.563(6) 1 calc R U P B 1
C48A C 0.7537(4) 0.4477(4) 0.7667(4) 0.082(2) Uani 0.556(7) 1 d . . P C 1
H48A H 0.700355 0.469475 0.720712 0.123 Uiso 0.556(7) 1 calc R U P C 1
H48B H 0.746599 0.401672 0.757521 0.123 Uiso 0.556(7) 1 calc R U P C 1
H48C H 0.816957 0.461383 0.768304 0.123 Uiso 0.556(7) 1 calc R U P C 1
C49A C 0.8341(3) 0.4324(3) 0.9201(4) 0.0738(19) Uani 0.556(7) 1 d . . P C 1
H49A H 0.832454 0.442339 0.974292 0.111 Uiso 0.556(7) 1 calc R U P C 1
H49B H 0.895707 0.447998 0.919900 0.111 Uiso 0.556(7) 1 calc R U P C 1
H49C H 0.829667 0.386371 0.911342 0.111 Uiso 0.556(7) 1 calc R U P C 1
C50A C 0.7579(5) 0.5363(2) 0.8633(5) 0.083(2) Uani 0.556(7) 1 d . . P C 1
H50A H 0.706221 0.557252 0.815099 0.125 Uiso 0.556(7) 1 calc R U P C 1
H50B H 0.822352 0.550298 0.867802 0.125 Uiso 0.556(7) 1 calc R U P C 1
H50C H 0.750826 0.547410 0.914943 0.125 Uiso 0.556(7) 1 calc R U P C 1
C1B C 0.3294(5) 0.3676(4) 0.6144(5) 0.037(2) Uani 0.272(5) 1 d . . P A 2
H1B H 0.257244 0.374594 0.595009 0.044 Uiso 0.272(5) 1 calc R U P A 2
C2B C 0.3667(7) 0.4073(4) 0.5636(7) 0.053(2) Uani 0.272(5) 1 d . . P A 2
H2BA H 0.351681 0.384980 0.509708 0.064 Uiso 0.272(5) 1 calc R U P A 2
H2BB H 0.439082 0.409570 0.593838 0.064 Uiso 0.272(5) 1 calc R U P A 2
C3B C 0.3268(15) 0.4760(11) 0.5429(9) 0.049(4) Uani 0.272(5) 1 d . . P A 2
C4B C 0.3756(15) 0.5054(7) 0.4901(9) 0.110(5) Uani 0.272(5) 1 d . . P A 2
H4BA H 0.446999 0.500486 0.519432 0.165 Uiso 0.272(5) 1 calc R U P A 2
H4BB H 0.359112 0.550642 0.481484 0.165 Uiso 0.272(5) 1 calc R U P A 2
H4BC H 0.352037 0.483925 0.435427 0.165 Uiso 0.272(5) 1 calc R U P A 2
C5B C 0.2156(11) 0.4769(6) 0.4973(12) 0.118(6) Uani 0.272(5) 1 d . . P A 2
H5BA H 0.195309 0.454449 0.443534 0.178 Uiso 0.272(5) 1 calc R U P A 2
H5BB H 0.192623 0.520976 0.486831 0.178 Uiso 0.272(5) 1 calc R U P A 2
H5BC H 0.187200 0.455903 0.532048 0.178 Uiso 0.272(5) 1 calc R U P A 2
C6B C 0.3511(10) 0.5154(5) 0.6262(7) 0.067(3) Uani 0.272(5) 1 d . . P A 2
H6BA H 0.313050 0.498533 0.655723 0.101 Uiso 0.272(5) 1 calc R U P A 2
H6BB H 0.333940 0.560053 0.611889 0.101 Uiso 0.272(5) 1 calc R U P A 2
H6BC H 0.421365 0.511930 0.662638 0.101 Uiso 0.272(5) 1 calc R U P A 2
C28B C 0.6655(6) 0.3441(3) 0.5478(7) 0.095(3) Uani 0.437(6) 1 d . . P B 2
H28D H 0.677007 0.360993 0.603385 0.142 Uiso 0.437(6) 1 calc R U P B 2
H28E H 0.603358 0.360834 0.505725 0.142 Uiso 0.437(6) 1 calc R U P B 2
H28F H 0.719370 0.357022 0.533138 0.142 Uiso 0.437(6) 1 calc R U P B 2
C29B C 0.6592(7) 0.2447(5) 0.4715(5) 0.101(4) Uani 0.437(6) 1 d . . P B 2
H29D H 0.717386 0.259469 0.464411 0.152 Uiso 0.437(6) 1 calc R U P B 2
H29E H 0.599871 0.259142 0.423795 0.152 Uiso 0.437(6) 1 calc R U P B 2
H29F H 0.659558 0.198247 0.474049 0.152 Uiso 0.437(6) 1 calc R U P B 2
C30B C 0.7673(4) 0.2515(4) 0.6225(5) 0.075(2) Uani 0.437(6) 1 d . . P B 2
H30D H 0.772257 0.266896 0.677064 0.113 Uiso 0.437(6) 1 calc R U P B 2
H30E H 0.819164 0.271014 0.609903 0.113 Uiso 0.437(6) 1 calc R U P B 2
H30F H 0.774856 0.205262 0.624415 0.113 Uiso 0.437(6) 1 calc R U P B 2
C48B C 0.8088(5) 0.4025(3) 0.8571(6) 0.077(2) Uani 0.444(7) 1 d . . P C 2
H48D H 0.820138 0.380427 0.909749 0.115 Uiso 0.444(7) 1 calc R U P C 2
H48E H 0.872037 0.413433 0.856299 0.115 Uiso 0.444(7) 1 calc R U P C 2
H48F H 0.771974 0.374700 0.809280 0.115 Uiso 0.444(7) 1 calc R U P C 2
C49B C 0.8158(6) 0.5039(4) 0.9283(6) 0.090(3) Uani 0.444(7) 1 d . . P C 2
H49D H 0.838897 0.477239 0.978850 0.135 Uiso 0.444(7) 1 calc R U P C 2
H49E H 0.778176 0.539770 0.935509 0.135 Uiso 0.444(7) 1 calc R U P C 2
H49F H 0.872275 0.519991 0.919591 0.135 Uiso 0.444(7) 1 calc R U P C 2
C50B C 0.7319(6) 0.4984(6) 0.7710(7) 0.118(4) Uani 0.444(7) 1 d . U P C 2
H50D H 0.793638 0.517336 0.775364 0.177 Uiso 0.444(7) 1 calc R U P C 2
H50E H 0.683098 0.531956 0.761623 0.177 Uiso 0.444(7) 1 calc R U P C 2
H50F H 0.707696 0.468513 0.723724 0.177 Uiso 0.444(7) 1 calc R U P C 2
K1 K 0.14803(4) 0.19128(2) 0.44965(3) 0.04968(14) Uani 1 1 d . . . . .
O51 O 0.24141(14) 0.24492(10) 0.36844(11) 0.0797(6) Uani 1 1 d . . . . .
C52 C 0.1782(3) 0.2812(2) 0.2993(2) 0.1060(12) Uani 1 1 d . . . . .
H52A H 0.117452 0.292112 0.305873 0.127 Uiso 1 1 calc R U . . .
H52B H 0.160022 0.257048 0.246278 0.127 Uiso 1 1 calc R U . . .
C53 C 0.2324(4) 0.3392(2) 0.2978(2) 0.1252(16) Uani 1 1 d . . . . .
H53A H 0.213026 0.375021 0.324381 0.150 Uiso 1 1 calc R U . . .
H53B H 0.219277 0.351035 0.239230 0.150 Uiso 1 1 calc R U . . .
C54 C 0.3385(3) 0.32332(18) 0.3466(2) 0.1069(13) Uani 1 1 d . . . . .
H54A H 0.369264 0.352549 0.394887 0.128 Uiso 1 1 calc R U . . .
H54B H 0.374508 0.326190 0.310295 0.128 Uiso 1 1 calc R U . . .
C55 C 0.3389(2) 0.25647(17) 0.37638(19) 0.0884(9) Uani 1 1 d . . . . .
H55A H 0.356385 0.226291 0.341314 0.106 Uiso 1 1 calc R U . . .
H55B H 0.386906 0.251861 0.435717 0.106 Uiso 1 1 calc R U . . .
O61 O 0.0059(15) 0.2792(10) 0.3929(9) 0.078(3) Uani 0.523(12) 1 d . U P D 1
C62B C 0.0281(6) 0.3387(4) 0.4423(8) 0.105(4) Uani 0.477(12) 1 d . . P D 2
H62A H 0.082775 0.356180 0.430984 0.127 Uiso 0.477(12) 1 calc R U P D 2
H62B H 0.046364 0.341047 0.503660 0.127 Uiso 0.477(12) 1 calc R U P D 2
C62A C 0.0091(4) 0.3460(3) 0.3751(5) 0.077(2) Uani 0.523(12) 1 d . . P D 1
H62C H 0.074584 0.363942 0.410243 0.092 Uiso 0.523(12) 1 calc R U P D 1
H62D H -0.004618 0.352474 0.315079 0.092 Uiso 0.523(12) 1 calc R U P D 1
C63 C -0.0651(5) 0.3759(2) 0.3946(4) 0.148(2) Uani 1 1 d . . . . .
H63C H -0.069041 0.414990 0.424613 0.177 Uiso 0.477(12) 1 calc R U P D 2
H63D H -0.074110 0.386513 0.336602 0.177 Uiso 0.477(12) 1 calc R U P D 2
H63A H -0.034679 0.397348 0.449973 0.177 Uiso 0.523(12) 1 calc R U P D 1
H63B H -0.100701 0.408170 0.351352 0.177 Uiso 0.523(12) 1 calc R U P D 1
C64 C -0.1307(3) 0.3286(3) 0.3963(4) 0.1418(18) Uani 1 1 d . . . . .
H64A H -0.198795 0.338773 0.356575 0.170 Uiso 1 1 calc R U . . .
H64B H -0.128223 0.324150 0.453607 0.170 Uiso 1 1 calc R U . . .
C65 C -0.0964(3) 0.26973(18) 0.3707(2) 0.1058(13) Uani 1 1 d . . . . .
H65A H -0.106698 0.232523 0.400739 0.127 Uiso 0.523(12) 1 calc R U P D 1
H65B H -0.132277 0.262702 0.309330 0.127 Uiso 0.523(12) 1 calc R U P D 1
H65C H -0.120169 0.231388 0.389302 0.127 Uiso 0.477(12) 1 calc R U P D 2
H65D H -0.117586 0.267968 0.308952 0.127 Uiso 0.477(12) 1 calc R U P D 2
O61B O 0.0092(16) 0.2764(12) 0.4147(10) 0.077(4) Uani 0.477(12) 1 d . U P D 2

loop_
_atom_site_aniso_label
_atom_site_aniso_U_11
_atom_site_aniso_U_22
_atom_site_aniso_U_33
_atom_site_aniso_U_23
_atom_site_aniso_U_13
_atom_site_aniso_U_12
B1 0.0432(12) 0.0328(11) 0.0557(13) -0.0028(9) 0.0295(10) -0.0012(9)
B2 0.0370(12) 0.0644(15) 0.0482(13) -0.0211(11) 0.0166(10) 0.0071(11)
C11 0.0344(9) 0.0318(9) 0.0283(8) -0.0043(7) 0.0093(7) -0.0022(7)
C12 0.0343(9) 0.0330(9) 0.0330(9) -0.0038(7) 0.0086(7) 0.0001(7)
C13 0.0465(11) 0.0314(9) 0.0526(11) -0.0033(8) 0.0177(9) 0.0011(8)
C14 0.0505(11) 0.0320(9) 0.0483(11) -0.0020(8) 0.0185(9) -0.0089(8)
C15 0.0405(10) 0.0401(10) 0.0337(9) -0.0029(8) 0.0133(8) -0.0090(8)
C16 0.0366(9) 0.0333(9) 0.0349(9) -0.0052(7) 0.0135(7) -0.0033(7)
C17 0.0493(12) 0.0480(12) 0.0541(12) -0.0057(9) 0.0272(10) -0.0135(9)
C18 0.097(2) 0.099(2) 0.099(2) -0.0454(18) 0.0747(19) -0.0443(18)
C19 0.0853(18) 0.0631(15) 0.0833(18) -0.0106(13) 0.0544(16) -0.0304(13)
C20 0.0441(13) 0.092(2) 0.110(2) 0.0226(17) 0.0356(15) -0.0043(13)
C21 0.0368(9) 0.0340(9) 0.0358(9) -0.0009(7) 0.0151(8) 0.0031(7)
C22 0.0354(9) 0.0332(9) 0.0339(9) -0.0026(7) 0.0100(7) 0.0023(7)
C23 0.0432(11) 0.0338(10) 0.0587(12) -0.0055(9) 0.0199(9) 0.0036(8)
C24 0.0409(11) 0.0465(11) 0.0533(12) -0.0053(9) 0.0215(9) 0.0102(9)
C25 0.0351(9) 0.0473(11) 0.0366(9) 0.0024(8) 0.0151(8) 0.0063(8)
C26 0.0408(10) 0.0372(10) 0.0463(10) 0.0002(8) 0.0222(9) 0.0026(8)
C27 0.0504(12) 0.0545(12) 0.0604(13) 0.0067(10) 0.0338(11) 0.0069(10)
C31 0.0349(10) 0.0512(12) 0.0530(12) -0.0192(9) 0.0186(9) 0.0011(8)
C32 0.0347(9) 0.0315(9) 0.0445(10) -0.0054(7) 0.0204(8) 0.0019(7)
C33 0.0414(10) 0.0434(10) 0.0461(10) -0.0056(8) 0.0246(9) 0.0001(8)
C34 0.0455(11) 0.0458(11) 0.0608(13) -0.0042(9) 0.0346(10) 0.0011(9)
C35 0.0355(10) 0.0394(10) 0.0676(13) -0.0087(9) 0.0254(10) -0.0017(8)
C36 0.0350(10) 0.0544(12) 0.0594(13) -0.0210(10) 0.0186(9) -0.0006(9)
C37 0.0342(10) 0.0532(12) 0.0851(17) -0.0105(12) 0.0289(11) -0.0014(9)
C38 0.0353(12) 0.119(3) 0.095(2) -0.0202(19) 0.0192(13) 0.0001(14)
C39 0.0508(14) 0.0710(17) 0.125(2) -0.0018(16) 0.0478(16) -0.0076(12)
C40 0.0432(13) 0.0609(15) 0.136(3) -0.0071(16) 0.0394(15) 0.0067(11)
C41 0.0380(9) 0.0306(8) 0.0368(9) -0.0032(7) 0.0189(8) 0.0039(7)
C42 0.0341(9) 0.0268(8) 0.0367(9) -0.0019(7) 0.0179(7) 0.0027(7)
C43 0.0388(9) 0.0351(9) 0.0347(9) -0.0037(7) 0.0185(8) 0.0029(7)
C44 0.0348(9) 0.0329(9) 0.0411(10) -0.0056(7) 0.0142(8) -0.0012(7)
C45 0.0375(9) 0.0282(8) 0.0484(10) 0.0018(7) 0.0235(8) 0.0018(7)
C46 0.0413(10) 0.0359(9) 0.0394(9) -0.0016(7) 0.0236(8) 0.0028(8)
C47 0.0415(11) 0.0465(11) 0.0634(13) -0.0013(10) 0.0297(10) -0.0056(9)
C1A 0.0360(14) 0.0405(15) 0.0336(16) -0.0028(12) 0.0126(13) 0.0024(11)
C2A 0.0433(15) 0.0344(17) 0.0390(17) -0.0016(13) 0.0238(13) 0.0017(12)
C3A 0.090(3) 0.035(2) 0.050(4) 0.006(3) 0.038(3) 0.0097(17)
C4A 0.109(4) 0.043(2) 0.057(3) 0.0172(17) 0.040(2) 0.012(2)
C5A 0.124(4) 0.057(2) 0.137(5) 0.042(3) 0.089(4) 0.051(2)
C6A 0.121(4) 0.0358(18) 0.072(2) 0.0005(16) 0.041(3) -0.004(2)
C28A 0.067(4) 0.128(6) 0.088(4) -0.023(4) 0.044(3) -0.053(4)
C29A 0.075(3) 0.090(4) 0.068(3) 0.024(3) 0.045(3) 0.005(3)
C30A 0.069(3) 0.077(3) 0.135(6) 0.018(4) 0.073(4) 0.017(3)
C48A 0.048(3) 0.146(6) 0.069(3) -0.011(4) 0.042(3) -0.023(3)
C49A 0.035(2) 0.098(4) 0.090(4) 0.018(3) 0.028(2) 0.006(2)
C50A 0.080(4) 0.047(3) 0.151(7) -0.007(3) 0.077(4) -0.021(3)
C1B 0.031(4) 0.035(4) 0.043(5) 0.000(3) 0.014(4) -0.004(3)
C2B 0.059(5) 0.047(5) 0.055(6) 0.004(4) 0.025(5) 0.005(4)
C3B 0.060(6) 0.037(5) 0.042(11) 0.005(8) 0.013(7) 0.008(4)
C4B 0.184(17) 0.069(8) 0.095(9) 0.022(7) 0.077(11) -0.005(10)
C5B 0.113(11) 0.061(7) 0.144(15) 0.012(8) 0.016(10) 0.012(7)
C6B 0.084(8) 0.041(5) 0.078(7) 0.004(5) 0.035(6) 0.013(5)
C28B 0.089(6) 0.061(4) 0.179(10) 0.037(5) 0.101(7) 0.011(4)
C29B 0.110(7) 0.147(9) 0.079(5) -0.027(6) 0.071(5) -0.038(7)
C30B 0.036(3) 0.096(5) 0.097(5) 0.029(4) 0.031(3) 0.004(3)
C48B 0.057(4) 0.078(4) 0.110(6) -0.017(4) 0.050(4) 0.001(3)
C49B 0.070(5) 0.082(5) 0.141(7) -0.042(5) 0.067(5) -0.038(4)
C50B 0.081(5) 0.156(9) 0.135(8) 0.073(7) 0.064(5) -0.009(6)
K1 0.0595(3) 0.0412(2) 0.0461(3) -0.00049(19) 0.0197(2) 0.0016(2)
O51 0.0670(11) 0.1048(15) 0.0560(10) 0.0088(10) 0.0145(9) -0.0227(10)
C52 0.088(2) 0.161(4) 0.0563(17) 0.031(2) 0.0169(16) -0.010(2)
C53 0.150(4) 0.116(3) 0.071(2) 0.020(2) 0.008(2) -0.022(3)
C54 0.140(3) 0.110(3) 0.091(2) -0.022(2) 0.068(3) -0.053(2)
C55 0.0763(19) 0.114(3) 0.0669(17) 0.0012(17) 0.0219(15) -0.0323(18)
O61 0.083(5) 0.064(3) 0.090(7) 0.005(5) 0.039(6) 0.021(3)
C62B 0.109(6) 0.086(5) 0.118(9) -0.042(6) 0.044(6) -0.023(4)
C62A 0.070(4) 0.078(4) 0.075(5) 0.009(3) 0.023(3) 0.007(3)
C63 0.216(6) 0.094(3) 0.168(5) 0.033(3) 0.116(5) 0.053(4)
C64 0.091(3) 0.133(4) 0.201(5) 0.019(4) 0.061(3) 0.036(3)
C65 0.112(3) 0.091(2) 0.0669(19) 0.0007(17) -0.0092(18) -0.021(2)
O61B 0.072(4) 0.075(5) 0.068(6) -0.009(5) 0.015(4) 0.014(3)

loop_
_atom_type_symbol
_atom_type_description
_atom_type_scat_dispersion_real
_atom_type_scat_dispersion_imag
_atom_type_scat_source
C C 0.0033 0.0016 'International Tables Vol C Tables 4.2.6.8 and 6.1.1.4'
H H 0.0000 0.0000 'International Tables Vol C Tables 4.2.6.8 and 6.1.1.4'
B B 0.0013 0.0007 'International Tables Vol C Tables 4.2.6.8 and 6.1.1.4'
K K 0.2009 0.2494 'International Tables Vol C Tables 4.2.6.8 and 6.1.1.4'
O O 0.0106 0.0060 'International Tables Vol C Tables 4.2.6.8 and 6.1.1.4'

loop_
_geom_angle_atom_site_label_1
_geom_angle_atom_site_label_2
_geom_angle_atom_site_label_3
_geom_angle
_geom_angle_site_symmetry_1
_geom_angle_site_symmetry_3
_geom_angle_publ_flag
C1B B1 C11 134.2(3) . . ?
C1B B1 C21 124.2(3) . . ?
C11 B1 C21 100.62(15) . . ?
C11 B1 C1A 118.42(18) . . ?
C21 B1 C1A 117.81(17) . . ?
C1B B1 H1 73.6(10) . . ?
C11 B1 H1 106.9(9) . . ?
C21 B1 H1 104.0(9) . . ?
C1A B1 H1 107.8(10) . . ?
C1B B2 C41 146.5(3) . . ?
C1B B2 C31 113.7(3) . . ?
C41 B2 C31 99.50(15) . . ?
C41 B2 C2A 119.5(2) . . ?
C31 B2 C2A 125.75(19) . . ?
C1B B2 H1 75.3(10) . . ?
C41 B2 H1 100.1(9) . . ?
C31 B2 H1 106.1(9) . . ?
C2A B2 H1 102.6(9) . . ?
C16 C11 C12 117.94(16) . . ?
C16 C11 B1 133.21(16) . . ?
C12 C11 B1 108.82(15) . . ?
C16 C11 K1 79.88(10) . . ?
C12 C11 K1 80.27(10) . . ?
B1 C11 K1 107.52(11) . . ?
C13 C12 C11 120.51(17) . . ?
C13 C12 C22 128.58(17) . . ?
C11 C12 C22 110.88(15) . . ?
C13 C12 K1 84.53(11) . . ?
C11 C12 K1 74.29(9) . . ?
C22 C12 K1 108.77(11) . . ?
C12 C13 C14 120.01(18) . . ?
C12 C13 K1 71.56(11) . . ?
C14 C13 K1 81.12(12) . . ?
C12 C13 H13 120.0 . . ?
C14 C13 H13 120.0 . . ?
K1 C13 H13 118.1 . . ?
C13 C14 C15 121.43(17) . . ?
C13 C14 K1 75.59(12) . . ?
C15 C14 K1 75.49(11) . . ?
C13 C14 H14 119.3 . . ?
C15 C14 H14 119.3 . . ?
K1 C14 H14 120.7 . . ?
C14 C15 C16 117.45(17) . . ?
C14 C15 C17 122.47(17) . . ?
C16 C15 C17 120.08(17) . . ?
C14 C15 K1 81.17(11) . . ?
C16 C15 K1 70.86(10) . . ?
C17 C15 K1 117.10(12) . . ?
C11 C16 C15 122.65(17) . . ?
C11 C16 K1 75.12(10) . . ?
C15 C16 K1 84.78(10) . . ?
C11 C16 H16 118.7 . . ?
C15 C16 H16 118.7 . . ?
K1 C16 H16 111.2 . . ?
C18 C17 C19 108.7(2) . . ?
C18 C17 C15 109.84(18) . . ?
C19 C17 C15 112.58(19) . . ?
C18 C17 C20 110.9(2) . . ?
C19 C17 C20 106.8(2) . . ?
C15 C17 C20 107.97(17) . . ?
C17 C18 H18A 109.5 . . ?
C17 C18 H18B 109.5 . . ?
H18A C18 H18B 109.5 . . ?
C17 C18 H18C 109.5 . . ?
H18A C18 H18C 109.5 . . ?
H18B C18 H18C 109.5 . . ?
C17 C19 H19A 109.5 . . ?
C17 C19 H19B 109.5 . . ?
H19A C19 H19B 109.5 . . ?
C17 C19 H19C 109.5 . . ?
H19A C19 H19C 109.5 . . ?
H19B C19 H19C 109.5 . . ?
C17 C20 H20A 109.5 . . ?
C17 C20 H20B 109.5 . . ?
H20A C20 H20B 109.5 . . ?
C17 C20 H20C 109.5 . . ?
H20A C20 H20C 109.5 . . ?
H20B C20 H20C 109.5 . . ?
C26 C21 C22 117.69(16) . . ?
C26 C21 B1 133.43(17) . . ?
C22 C21 B1 108.55(15) . . ?
C23 C22 C21 120.53(17) . . ?
C23 C22 C12 128.27(17) . . ?
C21 C22 C12 111.10(15) . . ?
C24 C23 C22 119.86(18) . . ?
C24 C23 H23 120.1 . . ?
C22 C23 H23 120.1 . . ?
C25 C24 C23 121.90(18) . . ?
C25 C24 H24 119.1 . . ?
C23 C24 H24 119.1 . . ?
C24 C25 C26 117.16(18) . . ?
C24 C25 C27 121.23(17) . . ?
C26 C25 C27 121.59(18) . . ?
C21 C26 C25 122.85(18) . . ?
C21 C26 H26 118.6 . . ?
C25 C26 H26 118.6 . . ?
C28A C27 C25 110.5(3) . . ?
C29B C27 C25 114.1(4) . . ?
C28A C27 C30A 114.8(4) . . ?
C25 C27 C30A 110.9(3) . . ?
C29B C27 C28B 109.7(6) . . ?
C25 C27 C28B 115.1(3) . . ?
C28A C27 C29A 110.9(4) . . ?
C25 C27 C29A 105.5(2) . . ?
C30A C27 C29A 103.5(4) . . ?
C29B C27 C30B 105.4(5) . . ?
C25 C27 C30B 108.7(3) . . ?
C28B C27 C30B 102.7(5) . . ?
C36 C31 C32 117.51(17) . . ?
C36 C31 B2 133.03(19) . . ?
C32 C31 B2 109.25(16) . . ?
C33 C32 C31 121.34(17) . . ?
C33 C32 C42 127.64(17) . . ?
C31 C32 C42 110.78(15) . . ?
C34 C33 C32 119.19(18) . . ?
C34 C33 H33 120.4 . . ?
C32 C33 H33 120.4 . . ?
C33 C34 C35 121.78(18) . . ?
C33 C34 H34 119.1 . . ?
C35 C34 H34 119.1 . . ?
C34 C35 C36 117.59(18) . . ?
C34 C35 C37 119.82(18) . . ?
C36 C35 C37 122.5(2) . . ?
C31 C36 C35 122.5(2) . . ?
C31 C36 H36 118.8 . . ?
C35 C36 H36 118.8 . . ?
C40 C37 C38 108.8(2) . . ?
C40 C37 C39 108.4(2) . . ?
C38 C37 C39 108.2(2) . . ?
C40 C37 C35 108.93(18) . . ?
C38 C37 C35 112.29(19) . . ?
C39 C37 C35 110.1(2) . . ?
C37 C38 H38A 109.5 . . ?
C37 C38 H38B 109.5 . . ?
H38A C38 H38B 109.5 . . ?
C37 C38 H38C 109.5 . . ?
H38A C38 H38C 109.5 . . ?
H38B C38 H38C 109.5 . . ?
C37 C39 H39A 109.5 . . ?
C37 C39 H39B 109.5 . . ?
H39A C39 H39B 109.5 . . ?
C37 C39 H39C 109.5 . . ?
H39A C39 H39C 109.5 . . ?
H39B C39 H39C 109.5 . . ?
C37 C40 H40A 109.5 . . ?
C37 C40 H40B 109.5 . . ?
H40A C40 H40B 109.5 . . ?
C37 C40 H40C 109.5 . . ?
H40A C40 H40C 109.5 . . ?
H40B C40 H40C 109.5 . . ?
C46 C41 C42 118.10(16) . . ?
C46 C41 B2 131.65(17) . . ?
C42 C41 B2 109.76(15) . . ?
C43 C42 C41 120.64(16) . . ?
C43 C42 C32 128.41(15) . . ?
C41 C42 C32 110.66(15) . . ?
C43 C42 K1 67.46(10) . 4_666 ?
C41 C42 K1 84.76(10) . 4_666 ?
C32 C42 K1 125.30(11) . 4_666 ?
C42 C43 C44 119.52(16) . . ?
C42 C43 K1 88.67(10) . 4_666 ?
C44 C43 K1 75.36(10) . 4_666 ?
C42 C43 H43 120.2 . . ?
C44 C43 H43 120.2 . . ?
K1 C43 H43 105.9 4_666 . ?
C43 C44 C45 121.72(17) . . ?
C43 C44 K1 79.13(10) . 4_666 ?
C45 C44 K1 86.08(10) . 4_666 ?
C43 C44 H44 119.1 . . ?
C45 C44 H44 119.1 . . ?
K1 C44 H44 105.3 4_666 . ?
C44 C45 C46 117.52(16) . . ?
C44 C45 C47 120.41(17) . . ?
C46 C45 C47 122.01(16) . . ?
C44 C45 K1 69.16(10) . 4_666 ?
C46 C45 K1 85.14(10) . 4_666 ?
C47 C45 K1 117.44(12) . 4_666 ?
C41 C46 C45 122.35(16) . . ?
C41 C46 K1 82.12(10) . 4_666 ?
C45 C46 K1 71.37(10) . 4_666 ?
C41 C46 H46 118.8 . . ?
C45 C46 H46 118.8 . . ?
K1 C46 H46 118.3 4_666 . ?
C49A C47 C48A 108.2(4) . . ?
C50B C47 C45 110.8(4) . . ?
C49A C47 C45 111.0(2) . . ?
C48A C47 C45 112.3(2) . . ?
C49A C47 C50A 109.2(4) . . ?
C48A C47 C50A 108.9(4) . . ?
C45 C47 C50A 107.1(2) . . ?
C50B C47 C48B 110.1(6) . . ?
C45 C47 C48B 107.2(3) . . ?
C50B C47 C49B 110.5(6) . . ?
C45 C47 C49B 113.7(3) . . ?
C48B C47 C49B 104.3(5) . . ?
C2A C1A B1 97.7(2) . . ?
C2A C1A H1AA 112.2 . . ?
B1 C1A H1AA 112.2 . . ?
C2A C1A H1AB 112.2 . . ?
B1 C1A H1AB 112.2 . . ?
H1AA C1A H1AB 109.8 . . ?
C1A C2A C3A 118.2(4) . . ?
C1A C2A B2 98.0(2) . . ?
C3A C2A B2 124.1(3) . . ?
C1A C2A H2A 104.9 . . ?
C3A C2A H2A 104.9 . . ?
B2 C2A H2A 104.9 . . ?
C5A C3A C4A 109.2(6) . . ?
C5A C3A C6A 110.5(6) . . ?
C4A C3A C6A 106.7(6) . . ?
C5A C3A C2A 113.3(5) . . ?
C4A C3A C2A 109.2(5) . . ?
C6A C3A C2A 107.6(6) . . ?
C3A C4A H4AA 109.5 . . ?
C3A C4A H4AB 109.5 . . ?
H4AA C4A H4AB 109.5 . . ?
C3A C4A H4AC 109.5 . . ?
H4AA C4A H4AC 109.5 . . ?
H4AB C4A H4AC 109.5 . . ?
C3A C5A H5AA 109.5 . . ?
C3A C5A H5AB 109.5 . . ?
H5AA C5A H5AB 109.5 . . ?
C3A C5A H5AC 109.5 . . ?
H5AA C5A H5AC 109.5 . . ?
H5AB C5A H5AC 109.5 . . ?
C3A C6A H6AA 109.5 . . ?
C3A C6A H6AB 109.5 . . ?
H6AA C6A H6AB 109.5 . . ?
C3A C6A H6AC 109.5 . . ?
H6AA C6A H6AC 109.5 . . ?
H6AB C6A H6AC 109.5 . . ?
C27 C28A H28A 109.5 . . ?
C27 C28A H28B 109.5 . . ?
H28A C28A H28B 109.5 . . ?
C27 C28A H28C 109.5 . . ?
H28A C28A H28C 109.5 . . ?
H28B C28A H28C 109.5 . . ?
C27 C29A H29A 109.5 . . ?
C27 C29A H29B 109.5 . . ?
H29A C29A H29B 109.5 . . ?
C27 C29A H29C 109.5 . . ?
H29A C29A H29C 109.5 . . ?
H29B C29A H29C 109.5 . . ?
C27 C30A H30A 109.5 . . ?
C27 C30A H30B 109.5 . . ?
H30A C30A H30B 109.5 . . ?
C27 C30A H30C 109.5 . . ?
H30A C30A H30C 109.5 . . ?
H30B C30A H30C 109.5 . . ?
C47 C48A H48A 109.5 . . ?
C47 C48A H48B 109.5 . . ?
H48A C48A H48B 109.5 . . ?
C47 C48A H48C 109.5 . . ?
H48A C48A H48C 109.5 . . ?
H48B C48A H48C 109.5 . . ?
C47 C49A H49A 109.5 . . ?
C47 C49A H49B 109.5 . . ?
H49A C49A H49B 109.5 . . ?
C47 C49A H49C 109.5 . . ?
H49A C49A H49C 109.5 . . ?
H49B C49A H49C 109.5 . . ?
C47 C50A H50A 109.5 . . ?
C47 C50A H50B 109.5 . . ?
H50A C50A H50B 109.5 . . ?
C47 C50A H50C 109.5 . . ?
H50A C50A H50C 109.5 . . ?
H50B C50A H50C 109.5 . . ?
B2 C1B C2B 109.9(7) . . ?
B2 C1B B1 96.6(5) . . ?
C2B C1B B1 120.5(6) . . ?
B2 C1B H1B 109.6 . . ?
C2B C1B H1B 109.6 . . ?
B1 C1B H1B 109.6 . . ?
C1B C2B C3B 117.4(10) . . ?
C1B C2B H2BA 108.0 . . ?
C3B C2B H2BA 108.0 . . ?
C1B C2B H2BB 108.0 . . ?
C3B C2B H2BB 108.0 . . ?
H2BA C2B H2BB 107.2 . . ?
C5B C3B C4B 111.9(15) . . ?
C5B C3B C2B 111.4(15) . . ?
C4B C3B C2B 106.5(14) . . ?
C5B C3B C6B 105.0(15) . . ?
C4B C3B C6B 111.1(15) . . ?
C2B C3B C6B 110.9(11) . . ?
C3B C4B H4BA 109.5 . . ?
C3B C4B H4BB 109.5 . . ?
H4BA C4B H4BB 109.5 . . ?
C3B C4B H4BC 109.5 . . ?
H4BA C4B H4BC 109.5 . . ?
H4BB C4B H4BC 109.5 . . ?
C3B C5B H5BA 109.5 . . ?
C3B C5B H5BB 109.5 . . ?
H5BA C5B H5BB 109.5 . . ?
C3B C5B H5BC 109.5 . . ?
H5BA C5B H5BC 109.5 . . ?
H5BB C5B H5BC 109.5 . . ?
C3B C6B H6BA 109.5 . . ?
C3B C6B H6BB 109.5 . . ?
H6BA C6B H6BB 109.5 . . ?
C3B C6B H6BC 109.5 . . ?
H6BA C6B H6BC 109.5 . . ?
H6BB C6B H6BC 109.5 . . ?
C27 C28B H28D 109.5 . . ?
C27 C28B H28E 109.5 . . ?
H28D C28B H28E 109.5 . . ?
C27 C28B H28F 109.5 . . ?
H28D C28B H28F 109.5 . . ?
H28E C28B H28F 109.5 . . ?
C27 C29B H29D 109.5 . . ?
C27 C29B H29E 109.5 . . ?
H29D C29B H29E 109.5 . . ?
C27 C29B H29F 109.5 . . ?
H29D C29B H29F 109.5 . . ?
H29E C29B H29F 109.5 . . ?
C27 C30B H30D 109.5 . . ?
C27 C30B H30E 109.5 . . ?
H30D C30B H30E 109.5 . . ?
C27 C30B H30F 109.5 . . ?
H30D C30B H30F 109.5 . . ?
H30E C30B H30F 109.5 . . ?
C47 C48B H48D 109.5 . . ?
C47 C48B H48E 109.5 . . ?
H48D C48B H48E 109.5 . . ?
C47 C48B H48F 109.5 . . ?
H48D C48B H48F 109.5 . . ?
H48E C48B H48F 109.5 . . ?
C47 C49B H49D 109.5 . . ?
C47 C49B H49E 109.5 . . ?
H49D C49B H49E 109.5 . . ?
C47 C49B H49F 109.5 . . ?
H49D C49B H49F 109.5 . . ?
H49E C49B H49F 109.5 . . ?
C47 C50B H50D 109.5 . . ?
C47 C50B H50E 109.5 . . ?
H50D C50B H50E 109.5 . . ?
C47 C50B H50F 109.5 . . ?
H50D C50B H50F 109.5 . . ?
H50E C50B H50F 109.5 . . ?
O61B K1 O51 97.4(5) . . ?
O51 K1 O61 91.3(4) . . ?
O51 K1 C44 111.59(6) . 4_565 ?
O61 K1 C44 129.4(5) . 4_565 ?
O51 K1 C43 130.82(6) . 4_565 ?
O61 K1 C43 107.0(5) . 4_565 ?
C44 K1 C43 25.50(5) 4_565 4_565 ?
O61B K1 C11 100.8(4) . . ?
O51 K1 C11 97.79(5) . . ?
O61 K1 C11 106.6(4) . . ?
C44 K1 C11 113.60(5) 4_565 . ?
C43 K1 C11 118.54(5) 4_565 . ?
O61B K1 C16 86.3(3) . . ?
O51 K1 C16 120.06(5) . . ?
O61 K1 C16 93.6(3) . . ?
C44 K1 C16 110.34(5) 4_565 . ?
C43 K1 C16 104.27(5) 4_565 . ?
C11 K1 C16 25.00(4) . . ?
O61B K1 C12 126.2(4) . . ?
O51 K1 C12 94.71(5) . . ?
O61 K1 C12 132.1(4) . . ?
C44 K1 C12 91.83(5) 4_565 . ?
C43 K1 C12 104.41(5) 4_565 . ?
C11 K1 C12 25.44(4) . . ?
C16 K1 C12 43.52(5) . . ?
O51 K1 C45 88.20(6) . 4_565 ?
O61 K1 C45 125.5(4) . 4_565 ?
C44 K1 C45 24.75(5) 4_565 4_565 ?
C43 K1 C45 43.90(4) 4_565 4_565 ?
C11 K1 C45 127.41(5) . 4_565 ?
C16 K1 C45 132.45(5) . 4_565 ?
C12 K1 C45 102.22(5) . 4_565 ?
O61B K1 C15 94.0(4) . . ?
O51 K1 C15 141.31(5) . . ?
O61 K1 C15 101.9(3) . . ?
C44 K1 C15 87.80(5) 4_565 . ?
C43 K1 C15 79.93(4) 4_565 . ?
C11 K1 C15 43.64(4) . . ?
C16 K1 C15 24.36(4) . . ?
C12 K1 C15 49.93(5) . . ?
C45 K1 C15 111.74(5) 4_565 . ?
O61B K1 C13 134.5(4) . . ?
O51 K1 C13 112.02(6) . . ?
O61 K1 C13 142.2(3) . . ?
C44 K1 C13 70.45(5) 4_565 . ?
C43 K1 C13 80.55(5) 4_565 . ?
C11 K1 C13 43.23(4) . . ?
C16 K1 C13 49.23(5) . . ?
C12 K1 C13 23.91(4) . . ?
C45 K1 C13 86.12(5) 4_565 . ?
C15 K1 C13 41.77(5) . . ?
O51 K1 C42 120.88(5) . 4_565 ?
O61 K1 C42 86.8(5) . 4_565 ?
C44 K1 C42 42.64(4) 4_565 4_565 ?
C43 K1 C42 23.87(4) 4_565 4_565 ?
C11 K1 C42 139.07(4) . 4_565 ?
C16 K1 C42 119.03(4) . 4_565 ?
C12 K1 C42 128.23(4) . 4_565 ?
C45 K1 C42 49.06(4) 4_565 4_565 ?
C15 K1 C42 96.31(4) . 4_565 ?
C13 K1 C42 104.33(4) . 4_565 ?
C52 O51 C55 106.6(2) . . ?
C52 O51 K1 112.16(18) . . ?
C55 O51 K1 140.63(17) . . ?
O51 C52 C53 106.6(3) . . ?
O51 C52 H52A 110.4 . . ?
C53 C52 H52A 110.4 . . ?
O51 C52 H52B 110.4 . . ?
C53 C52 H52B 110.4 . . ?
H52A C52 H52B 108.6 . . ?
C52 C53 C54 105.5(3) . . ?
C52 C53 H53A 110.6 . . ?
C54 C53 H53A 110.6 . . ?
C52 C53 H53B 110.6 . . ?
C54 C53 H53B 110.6 . . ?
H53A C53 H53B 108.8 . . ?
C53 C54 C55 105.0(3) . . ?
C53 C54 H54A 110.8 . . ?
C55 C54 H54A 110.8 . . ?
C53 C54 H54B 110.8 . . ?
C55 C54 H54B 110.8 . . ?
H54A C54 H54B 108.8 . . ?
O51 C55 C54 105.6(3) . . ?
O51 C55 H55A 110.6 . . ?
C54 C55 H55A 110.6 . . ?
O51 C55 H55B 110.6 . . ?
C54 C55 H55B 110.6 . . ?
H55A C55 H55B 108.8 . . ?
C65 O61 C62A 101.8(12) . . ?
C65 O61 K1 126.9(12) . . ?
C62A O61 K1 131.3(12) . . ?
O61B C62B C63 106.9(10) . . ?
O61B C62B H62A 110.3 . . ?
C63 C62B H62A 110.3 . . ?
O61B C62B H62B 110.3 . . ?
C63 C62B H62B 110.3 . . ?
H62A C62B H62B 108.6 . . ?
C63 C62A O61 106.1(9) . . ?
C63 C62A H62C 110.5 . . ?
O61 C62A H62C 110.5 . . ?
C63 C62A H62D 110.5 . . ?
O61 C62A H62D 110.5 . . ?
H62C C62A H62D 108.7 . . ?
C64 C63 C62A 108.0(4) . . ?
C64 C63 C62B 96.5(5) . . ?
C64 C63 H63C 112.5 . . ?
C62B C63 H63C 112.5 . . ?
C64 C63 H63D 112.5 . . ?
C62B C63 H63D 112.5 . . ?
H63C C63 H63D 110.0 . . ?
C64 C63 H63A 110.1 . . ?
C62A C63 H63A 110.1 . . ?
C64 C63 H63B 110.1 . . ?
C62A C63 H63B 110.1 . . ?
H63A C63 H63B 108.4 . . ?
C63 C64 C65 104.7(4) . . ?
C63 C64 H64A 110.8 . . ?
C65 C64 H64A 110.8 . . ?
C63 C64 H64B 110.8 . . ?
C65 C64 H64B 110.8 . . ?
H64A C64 H64B 108.9 . . ?
O61 C65 C64 105.5(9) . . ?
O61B C65 C64 101.4(10) . . ?
O61 C65 H65A 110.6 . . ?
C64 C65 H65A 110.6 . . ?
O61 C65 H65B 110.6 . . ?
C64 C65 H65B 110.6 . . ?
H65A C65 H65B 108.8 . . ?
O61B C65 H65C 111.5 . . ?
C64 C65 H65C 111.5 . . ?
O61B C65 H65D 111.5 . . ?
C64 C65 H65D 111.5 . . ?
H65C C65 H65D 109.3 . . ?
C62B O61B C65 107.2(16) . . ?
C62B O61B K1 122.7(13) . . ?
C65 O61B K1 130.0(13) . . ?

loop_
_geom_bond_atom_site_label_1
_geom_bond_atom_site_label_2
_geom_bond_distance
_geom_bond_site_symmetry_2
_geom_bond_publ_flag
B1 C1B 1.572(8) . ?
B1 C11 1.609(3) . ?
B1 C21 1.623(3) . ?
B1 C1A 1.664(3) . ?
B1 H1 1.33(2) . ?
B2 C1B 1.482(9) . ?
B2 C41 1.609(3) . ?
B2 C31 1.631(3) . ?
B2 C2A 1.685(4) . ?
B2 H1 1.38(2) . ?
C11 C16 1.386(2) . ?
C11 C12 1.415(2) . ?
C11 K1 3.1698(17) . ?
C12 C13 1.386(3) . ?
C12 C22 1.475(3) . ?
C12 K1 3.2454(18) . ?
C13 C14 1.390(3) . ?
C13 K1 3.405(2) . ?
C13 H13 0.9500 . ?
C14 C15 1.392(3) . ?
C14 K1 3.474(2) . ?
C14 H14 0.9500 . ?
C15 C16 1.410(2) . ?
C15 C17 1.525(3) . ?
C15 K1 3.4034(18) . ?
C16 K1 3.2287(18) . ?
C16 H16 0.9500 . ?
C17 C18 1.517(3) . ?
C17 C19 1.522(3) . ?
C17 C20 1.529(4) . ?
C18 H18A 0.9800 . ?
C18 H18B 0.9800 . ?
C18 H18C 0.9800 . ?
C19 H19A 0.9800 . ?
C19 H19B 0.9800 . ?
C19 H19C 0.9800 . ?
C20 H20A 0.9800 . ?
C20 H20B 0.9800 . ?
C20 H20C 0.9800 . ?
C21 C26 1.389(3) . ?
C21 C22 1.408(2) . ?
C22 C23 1.389(3) . ?
C23 C24 1.385(3) . ?
C23 H23 0.9500 . ?
C24 C25 1.384(3) . ?
C24 H24 0.9500 . ?
C25 C26 1.408(3) . ?
C25 C27 1.531(3) . ?
C26 H26 0.9500 . ?
C27 C28A 1.432(6) . ?
C27 C29B 1.457(7) . ?
C27 C30A 1.539(5) . ?
C27 C28B 1.552(7) . ?
C27 C29A 1.581(5) . ?
C27 C30B 1.629(6) . ?
C31 C36 1.399(3) . ?
C31 C32 1.407(3) . ?
C32 C33 1.392(2) . ?
C32 C42 1.476(2) . ?
C33 C34 1.389(3) . ?
C33 H33 0.9500 . ?
C34 C35 1.396(3) . ?
C34 H34 0.9500 . ?
C35 C36 1.402(3) . ?
C35 C37 1.538(3) . ?
C36 H36 0.9500 . ?
C37 C40 1.526(3) . ?
C37 C38 1.528(4) . ?
C37 C39 1.538(4) . ?
C38 H38A 0.9800 . ?
C38 H38B 0.9800 . ?
C38 H38C 0.9800 . ?
C39 H39A 0.9800 . ?
C39 H39B 0.9800 . ?
C39 H39C 0.9800 . ?
C40 H40A 0.9800 . ?
C40 H40B 0.9800 . ?
C40 H40C 0.9800 . ?
C41 C46 1.390(2) . ?
C41 C42 1.413(2) . ?
C42 C43 1.387(2) . ?
C42 K1 3.4259(17) 4_666 ?
C43 C44 1.388(2) . ?
C43 K1 3.1650(18) 4_666 ?
C43 H43 0.9500 . ?
C44 C45 1.397(3) . ?
C44 K1 3.1182(18) 4_666 ?
C44 H44 0.9500 . ?
C45 C46 1.400(3) . ?
C45 C47 1.535(2) . ?
C45 K1 3.3286(18) 4_666 ?
C46 K1 3.5001(19) 4_666 ?
C46 H46 0.9500 . ?
C47 C50B 1.493(8) . ?
C47 C49A 1.499(5) . ?
C47 C48A 1.535(5) . ?
C47 C50A 1.536(5) . ?
C47 C48B 1.551(7) . ?
C47 C49B 1.555(8) . ?
C1A C2A 1.541(4) . ?
C1A H1AA 0.9900 . ?
C1A H1AB 0.9900 . ?
C2A C3A 1.545(9) . ?
C2A H2A 1.0000 . ?
C3A C5A 1.497(9) . ?
C3A C4A 1.532(5) . ?
C3A C6A 1.539(11) . ?
C4A H4AA 0.9800 . ?
C4A H4AB 0.9800 . ?
C4A H4AC 0.9800 . ?
C5A H5AA 0.9800 . ?
C5A H5AB 0.9800 . ?
C5A H5AC 0.9800 . ?
C6A H6AA 0.9800 . ?
C6A H6AB 0.9800 . ?
C6A H6AC 0.9800 . ?
C28A H28A 0.9800 . ?
C28A H28B 0.9800 . ?
C28A H28C 0.9800 . ?
C29A H29A 0.9800 . ?
C29A H29B 0.9800 . ?
C29A H29C 0.9800 . ?
C30A H30A 0.9800 . ?
C30A H30B 0.9800 . ?
C30A H30C 0.9800 . ?
C48A H48A 0.9800 . ?
C48A H48B 0.9800 . ?
C48A H48C 0.9800 . ?
C49A H49A 0.9800 . ?
C49A H49B 0.9800 . ?
C49A H49C 0.9800 . ?
C50A H50A 0.9800 . ?
C50A H50B 0.9800 . ?
C50A H50C 0.9800 . ?
C1B C2B 1.486(13) . ?
C1B H1B 1.0000 . ?
C2B C3B 1.55(2) . ?
C2B H2BA 0.9900 . ?
C2B H2BB 0.9900 . ?
C3B C5B 1.52(3) . ?
C3B C4B 1.53(2) . ?
C3B C6B 1.58(2) . ?
C4B H4BA 0.9800 . ?
C4B H4BB 0.9800 . ?
C4B H4BC 0.9800 . ?
C5B H5BA 0.9800 . ?
C5B H5BB 0.9800 . ?
C5B H5BC 0.9800 . ?
C6B H6BA 0.9800 . ?
C6B H6BB 0.9800 . ?
C6B H6BC 0.9800 . ?
C28B H28D 0.9800 . ?
C28B H28E 0.9800 . ?
C28B H28F 0.9800 . ?
C29B H29D 0.9800 . ?
C29B H29E 0.9800 . ?
C29B H29F 0.9800 . ?
C30B H30D 0.9800 . ?
C30B H30E 0.9800 . ?
C30B H30F 0.9800 . ?
C48B H48D 0.9800 . ?
C48B H48E 0.9800 . ?
C48B H48F 0.9800 . ?
C49B H49D 0.9800 . ?
C49B H49E 0.9800 . ?
C49B H49F 0.9800 . ?
C50B H50D 0.9800 . ?
C50B H50E 0.9800 . ?
C50B H50F 0.9800 . ?
K1 O61B 2.62(2) . ?
K1 O51 2.6250(19) . ?
K1 O61 2.68(2) . ?
O51 C52 1.410(4) . ?
O51 C55 1.429(3) . ?
C52 C53 1.473(5) . ?
C52 H52A 0.9900 . ?
C52 H52B 0.9900 . ?
C53 C54 1.495(6) . ?
C53 H53A 0.9900 . ?
C53 H53B 0.9900 . ?
C54 C55 1.500(5) . ?
C54 H54A 0.9900 . ?
C54 H54B 0.9900 . ?
C55 H55A 0.9900 . ?
C55 H55B 0.9900 . ?
O61 C65 1.43(2) . ?
O61 C62A 1.45(2) . ?
C62B O61B 1.39(2) . ?
C62B C63 1.513(11) . ?
C62B H62A 0.9900 . ?
C62B H62B 0.9900 . ?
C62A C63 1.436(8) . ?
C62A H62C 0.9900 . ?
C62A H62D 0.9900 . ?
C63 C64 1.408(6) . ?
C63 H63C 0.9900 . ?
C63 H63D 0.9900 . ?
C63 H63A 0.9900 . ?
C63 H63B 0.9900 . ?
C64 C65 1.480(6) . ?
C64 H64A 0.9900 . ?
C64 H64B 0.9900 . ?
C65 O61B 1.45(2) . ?
C65 H65A 0.9900 . ?
C65 H65B 0.9900 . ?
C65 H65C 0.9900 . ?
C65 H65D 0.9900 . ?

loop_
_geom_torsion_atom_site_label_1
_geom_torsion_atom_site_label_2
_geom_torsion_atom_site_label_3
_geom_torsion_atom_site_label_4
_geom_torsion
_geom_torsion_site_symmetry_1
_geom_torsion_site_symmetry_2
_geom_torsion_site_symmetry_3
_geom_torsion_site_symmetry_4
_geom_torsion_publ_flag
C1B B1 C11 C16 -9.6(6) . . . . ?
C21 B1 C11 C16 -178.05(18) . . . . ?
C1A B1 C11 C16 -48.2(3) . . . . ?
C1B B1 C11 C12 168.3(5) . . . . ?
C21 B1 C11 C12 -0.13(19) . . . . ?
C1A B1 C11 C12 129.74(19) . . . . ?
C1B B1 C11 K1 82.9(5) . . . . ?
C21 B1 C11 K1 -85.55(14) . . . . ?
C1A B1 C11 K1 44.3(2) . . . . ?
C16 C11 C12 C13 -0.7(3) . . . . ?
B1 C11 C12 C13 -179.02(17) . . . . ?
K1 C11 C12 C13 -73.70(16) . . . . ?
C16 C11 C12 C22 177.47(15) . . . . ?
B1 C11 C12 C22 -0.8(2) . . . . ?
K1 C11 C12 C22 104.50(13) . . . . ?
C16 C11 C12 K1 72.97(14) . . . . ?
B1 C11 C12 K1 -105.32(13) . . . . ?
C11 C12 C13 C14 0.5(3) . . . . ?
C22 C12 C13 C14 -177.33(18) . . . . ?
K1 C12 C13 C14 -67.63(18) . . . . ?
C11 C12 C13 K1 68.15(15) . . . . ?
C22 C12 C13 K1 -109.70(19) . . . . ?
C12 C13 C14 C15 0.0(3) . . . . ?
K1 C13 C14 C15 -62.60(18) . . . . ?
C12 C13 C14 K1 62.62(17) . . . . ?
C13 C14 C15 C16 -0.3(3) . . . . ?
K1 C14 C15 C16 -62.96(14) . . . . ?
C13 C14 C15 C17 179.24(18) . . . . ?
K1 C14 C15 C17 116.59(17) . . . . ?
C13 C14 C15 K1 62.65(18) . . . . ?
C12 C11 C16 C15 0.4(3) . . . . ?
B1 C11 C16 C15 178.20(19) . . . . ?
K1 C11 C16 C15 73.62(16) . . . . ?
C12 C11 C16 K1 -73.20(14) . . . . ?
B1 C11 C16 K1 104.6(2) . . . . ?
C14 C15 C16 C11 0.1(3) . . . . ?
C17 C15 C16 C11 -179.48(17) . . . . ?
K1 C15 C16 C11 -68.61(15) . . . . ?
C14 C15 C16 K1 68.70(16) . . . . ?
C17 C15 C16 K1 -110.87(16) . . . . ?
C14 C15 C17 C18 121.6(2) . . . . ?
C16 C15 C17 C18 -58.9(3) . . . . ?
K1 C15 C17 C18 -141.47(19) . . . . ?
C14 C15 C17 C19 0.3(3) . . . . ?
C16 C15 C17 C19 179.80(19) . . . . ?
K1 C15 C17 C19 97.22(19) . . . . ?
C14 C15 C17 C20 -117.3(2) . . . . ?
C16 C15 C17 C20 62.2(2) . . . . ?
K1 C15 C17 C20 -20.4(2) . . . . ?
C1B B1 C21 C26 4.0(5) . . . . ?
C11 B1 C21 C26 174.03(19) . . . . ?
C1A B1 C21 C26 43.8(3) . . . . ?
C1B B1 C21 C22 -168.9(4) . . . . ?
C11 B1 C21 C22 1.1(2) . . . . ?
C1A B1 C21 C22 -129.2(2) . . . . ?
C26 C21 C22 C23 0.8(3) . . . . ?
B1 C21 C22 C23 175.00(17) . . . . ?
C26 C21 C22 C12 -175.87(16) . . . . ?
B1 C21 C22 C12 -1.6(2) . . . . ?
C13 C12 C22 C23 3.3(3) . . . . ?
C11 C12 C22 C23 -174.71(18) . . . . ?
K1 C12 C22 C23 -94.9(2) . . . . ?
C13 C12 C22 C21 179.61(18) . . . . ?
C11 C12 C22 C21 1.6(2) . . . . ?
K1 C12 C22 C21 81.44(15) . . . . ?
C21 C22 C23 C24 -1.3(3) . . . . ?
C12 C22 C23 C24 174.68(18) . . . . ?
C22 C23 C24 C25 0.7(3) . . . . ?
C23 C24 C25 C26 0.5(3) . . . . ?
C23 C24 C25 C27 -177.96(19) . . . . ?
C22 C21 C26 C25 0.4(3) . . . . ?
B1 C21 C26 C25 -172.03(19) . . . . ?
C24 C25 C26 C21 -1.1(3) . . . . ?
C27 C25 C26 C21 177.39(18) . . . . ?
C24 C25 C27 C28A -128.8(4) . . . . ?
C26 C25 C27 C28A 52.8(4) . . . . ?
C24 C25 C27 C29B 49.7(6) . . . . ?
C26 C25 C27 C29B -128.7(6) . . . . ?
C24 C25 C27 C30A -0.3(4) . . . . ?
C26 C25 C27 C30A -178.7(4) . . . . ?
C24 C25 C27 C28B 177.8(5) . . . . ?
C26 C25 C27 C28B -0.6(6) . . . . ?
C24 C25 C27 C29A 111.2(3) . . . . ?
C26 C25 C27 C29A -67.2(3) . . . . ?
C24 C25 C27 C30B -67.6(4) . . . . ?
C26 C25 C27 C30B 114.0(4) . . . . ?
C1B B2 C31 C36 -3.9(5) . . . . ?
C41 B2 C31 C36 171.9(2) . . . . ?
C2A B2 C31 C36 34.5(4) . . . . ?
C1B B2 C31 C32 -178.3(4) . . . . ?
C41 B2 C31 C32 -2.4(2) . . . . ?
C2A B2 C31 C32 -139.8(2) . . . . ?
C36 C31 C32 C33 1.9(3) . . . . ?
B2 C31 C32 C33 177.21(18) . . . . ?
C36 C31 C32 C42 -172.93(18) . . . . ?
B2 C31 C32 C42 2.4(2) . . . . ?
C31 C32 C33 C34 -2.2(3) . . . . ?
C42 C32 C33 C34 171.63(18) . . . . ?
C32 C33 C34 C35 -0.2(3) . . . . ?
C33 C34 C35 C36 2.9(3) . . . . ?
C33 C34 C35 C37 -174.27(19) . . . . ?
C32 C31 C36 C35 0.9(3) . . . . ?
B2 C31 C36 C35 -173.0(2) . . . . ?
C34 C35 C36 C31 -3.2(3) . . . . ?
C37 C35 C36 C31 173.8(2) . . . . ?
C34 C35 C37 C40 57.8(3) . . . . ?
C36 C35 C37 C40 -119.2(3) . . . . ?
C34 C35 C37 C38 178.3(2) . . . . ?
C36 C35 C37 C38 1.3(3) . . . . ?
C34 C35 C37 C39 -61.0(3) . . . . ?
C36 C35 C37 C39 122.0(2) . . . . ?
C1B B2 C41 C46 3.2(7) . . . . ?
C31 B2 C41 C46 -169.94(19) . . . . ?
C2A B2 C41 C46 -29.1(3) . . . . ?
C1B B2 C41 C42 174.7(6) . . . . ?
C31 B2 C41 C42 1.6(2) . . . . ?
C2A B2 C41 C42 142.47(19) . . . . ?
C46 C41 C42 C43 -1.8(3) . . . . ?
B2 C41 C42 C43 -174.65(17) . . . . ?
C46 C41 C42 C32 172.48(15) . . . . ?
B2 C41 C42 C32 -0.4(2) . . . . ?
C46 C41 C42 K1 -61.67(15) . . . 4_666 ?
B2 C41 C42 K1 125.47(14) . . . 4_666 ?
C33 C32 C42 C43 -2.0(3) . . . . ?
C31 C32 C42 C43 172.39(18) . . . . ?
C33 C32 C42 C41 -175.72(18) . . . . ?
C31 C32 C42 C41 -1.3(2) . . . . ?
C33 C32 C42 K1 85.8(2) . . . 4_666 ?
C31 C32 C42 K1 -99.79(17) . . . 4_666 ?
C41 C42 C43 C44 3.5(3) . . . . ?
C32 C42 C43 C44 -169.68(17) . . . . ?
K1 C42 C43 C44 72.33(15) 4_666 . . . ?
C41 C42 C43 K1 -68.85(16) . . . 4_666 ?
C32 C42 C43 K1 117.99(17) . . . 4_666 ?
C42 C43 C44 C45 -1.5(3) . . . . ?
K1 C43 C44 C45 78.44(16) 4_666 . . . ?
C42 C43 C44 K1 -79.90(15) . . . 4_666 ?
C43 C44 C45 C46 -2.1(3) . . . . ?
K1 C44 C45 C46 72.52(15) 4_666 . . . ?
C43 C44 C45 C47 174.95(17) . . . . ?
K1 C44 C45 C47 -110.39(16) 4_666 . . . ?
C43 C44 C45 K1 -74.67(16) . . . 4_666 ?
C42 C41 C46 C45 -2.0(3) . . . . ?
B2 C41 C46 C45 169.0(2) . . . . ?
C42 C41 C46 K1 60.02(14) . . . 4_666 ?
B2 C41 C46 K1 -129.0(2) . . . 4_666 ?
C44 C45 C46 C41 3.9(3) . . . . ?
C47 C45 C46 C41 -173.14(17) . . . . ?
K1 C45 C46 C41 67.37(17) 4_666 . . . ?
C44 C45 C46 K1 -63.46(14) . . . 4_666 ?
C47 C45 C46 K1 119.49(17) . . . 4_666 ?
C44 C45 C47 C50B -132.4(7) . . . . ?
C46 C45 C47 C50B 44.5(7) . . . . ?
K1 C45 C47 C50B 146.8(7) 4_666 . . . ?
C44 C45 C47 C49A 59.1(4) . . . . ?
C46 C45 C47 C49A -124.0(3) . . . . ?
K1 C45 C47 C49A -21.7(3) 4_666 . . . ?
C44 C45 C47 C48A -179.6(4) . . . . ?
C46 C45 C47 C48A -2.7(5) . . . . ?
K1 C45 C47 C48A 99.6(4) 4_666 . . . ?
C44 C45 C47 C50A -60.1(4) . . . . ?
C46 C45 C47 C50A 116.8(4) . . . . ?
K1 C45 C47 C50A -140.9(4) 4_666 . . . ?
C44 C45 C47 C48B 107.4(4) . . . . ?
C46 C45 C47 C48B -75.6(4) . . . . ?
K1 C45 C47 C48B 26.6(4) 4_666 . . . ?
C44 C45 C47 C49B -7.3(5) . . . . ?
C46 C45 C47 C49B 169.7(5) . . . . ?
K1 C45 C47 C49B -88.1(5) 4_666 . . . ?
C11 B1 C1A C2A 151.0(2) . . . . ?
C21 B1 C1A C2A -87.5(3) . . . . ?
B1 C1A C2A C3A -174.8(3) . . . . ?
B1 C1A C2A B2 -38.9(2) . . . . ?
C41 B2 C2A C1A 150.91(19) . . . . ?
C31 B2 C2A C1A -79.2(3) . . . . ?
C41 B2 C2A C3A -76.9(5) . . . . ?
C31 B2 C2A C3A 53.0(6) . . . . ?
C1A C2A C3A C5A 66.9(6) . . . . ?
B2 C2A C3A C5A -56.7(8) . . . . ?
C1A C2A C3A C4A -55.1(7) . . . . ?
B2 C2A C3A C4A -178.7(4) . . . . ?
C1A C2A C3A C6A -170.6(4) . . . . ?
B2 C2A C3A C6A 65.7(6) . . . . ?
C41 B2 C1B C2B -38.4(10) . . . . ?
C31 B2 C1B C2B 134.1(5) . . . . ?
C41 B2 C1B B1 87.4(7) . . . . ?
C31 B2 C1B B1 -100.0(3) . . . . ?
C11 B1 C1B B2 96.3(5) . . . . ?
C21 B1 C1B B2 -97.4(4) . . . . ?
C11 B1 C1B C2B -145.8(6) . . . . ?
C21 B1 C1B C2B 20.4(10) . . . . ?
B2 C1B C2B C3B -79.2(11) . . . . ?
B1 C1B C2B C3B 169.9(10) . . . . ?
C1B C2B C3B C5B -57.0(16) . . . . ?
C1B C2B C3B C4B -179.4(13) . . . . ?
C1B C2B C3B C6B 59.6(18) . . . . ?
C55 O51 C52 C53 -33.1(4) . . . . ?
K1 O51 C52 C53 140.0(3) . . . . ?
O51 C52 C53 C54 21.1(4) . . . . ?
C52 C53 C54 C55 -1.9(4) . . . . ?
C52 O51 C55 C54 31.4(3) . . . . ?
K1 O51 C55 C54 -138.4(3) . . . . ?
C53 C54 C55 O51 -17.5(4) . . . . ?
C65 O61 C62A C63 34.0(10) . . . . ?
K1 O61 C62A C63 -147.0(9) . . . . ?
O61 C62A C63 C64 -18.7(9) . . . . ?
O61B C62B C63 C64 39.0(11) . . . . ?
C62A C63 C64 C65 -4.1(7) . . . . ?
C62B C63 C64 C65 -47.3(6) . . . . ?
C62A O61 C65 C64 -36.5(10) . . . . ?
K1 O61 C65 C64 144.5(8) . . . . ?
C63 C64 C65 O61 25.8(8) . . . . ?
C63 C64 C65 O61B 40.3(9) . . . . ?
C63 C62B O61B C65 -15.4(14) . . . . ?
C63 C62B O61B K1 167.8(9) . . . . ?
C64 C65 O61B C62B -13.6(13) . . . . ?
C64 C65 O61B K1 162.9(10) . . . . ?
